data_7711188
loop_
_publ_author_name
'Navratil, Michal'
'Cisarova, Ivana'
'\<St\<epni\<cka, Petr'

_publ_section_title
;
 Synthesis and coordination of hybrid phosphinoferrocenes with extended
 donor pendants
;
_journal_name_full 'Dalton Transactions'
_journal_paper_doi 10.1039/D2DT02514K
_journal_year 2022
_chemical_absolute_configuration ad
_chemical_formula_moiety 'C36 H33 Cl Fe N P2 Pd, Cl, 1.5(H2 O), 0.5(C2 H4 Cl2)'
_chemical_formula_sum 'C37 H38 Cl3 Fe N O1.5 P2 Pd'
_chemical_formula_weight 851.22
_space_group_crystal_system orthorhombic
_space_group_IT_number 19
_space_group_name_Hall 'P 2ac 2ab'
_space_group_name_H-M_alt 'P 21 21 21'
_atom_sites_solution_hydrogens mixed
_atom_sites_solution_primary direct
_atom_sites_solution_secondary difmap
_audit_creation_method SHELXL-2017/1
_audit_update_record
;
2022-07-23 deposited with the CCDC.	2022-09-06 downloaded from the CCDC.
;
_cell_angle_alpha 90
_cell_angle_beta 90
_cell_angle_gamma 90
_cell_formula_units_Z 8
_cell_length_a 14.6271(3)
_cell_length_b 19.8015(4)
_cell_length_c 25.4081(5)
_cell_measurement_reflns_used 9630
_cell_measurement_temperature 120(2)
_cell_measurement_theta_max 27.44
_cell_measurement_theta_min 2.36
_cell_volume 7359.2(3)
_computing_cell_refinement 'SAINT V8.40B (Bruker Nano, Inc., 2019)'
_computing_data_collection 'Bruker Instrument Service vV6.2.15'
_computing_data_reduction 'SAINT V8.40B (Bruker Nano, Inc., 2019)'
_computing_molecular_graphics 'PLATON (Spek, 2017)'
_computing_publication_material 'PLATON (Spek, 2017)'
_computing_structure_refinement 'SHELXL-2017/1 (Sheldrick, 2017)'
_computing_structure_solution 'SHELXT 2018/2 (Sheldrick, 2018)'
_diffrn_ambient_temperature 120(2)
_diffrn_measured_fraction_theta_full 0.999
_diffrn_measured_fraction_theta_max 0.999
_diffrn_measurement_device_type 'Bruker D8 VENTURE Kappa Duo'
_diffrn_measurement_method '\f and \w scans'
_diffrn_radiation_monochromator 'Quazar Mo multilayer optic'
_diffrn_radiation_source 'I\mS micro-focus sealed tube'
_diffrn_radiation_type MoK\a
_diffrn_radiation_wavelength 0.71073
_diffrn_reflns_av_R_equivalents 0.0355
_diffrn_reflns_av_unetI/netI 0.0303
_diffrn_reflns_Laue_measured_fraction_full 0.999
_diffrn_reflns_Laue_measured_fraction_max 0.999
_diffrn_reflns_limit_h_max 18
_diffrn_reflns_limit_h_min -19
_diffrn_reflns_limit_k_max 25
_diffrn_reflns_limit_k_min -25
_diffrn_reflns_limit_l_max 32
_diffrn_reflns_limit_l_min -33
_diffrn_reflns_number 75501
_diffrn_reflns_point_group_measured_fraction_full 0.999
_diffrn_reflns_point_group_measured_fraction_max 0.998
_diffrn_reflns_theta_full 25.242
_diffrn_reflns_theta_max 27.500
_diffrn_reflns_theta_min 1.907
_exptl_absorpt_coefficient_mu 1.220
_exptl_absorpt_correction_T_max 0.94
_exptl_absorpt_correction_T_min 0.86
_exptl_absorpt_correction_type multi-scan
_exptl_absorpt_process_details 'SADABS-2016/2 - Bruker AXS'
_exptl_crystal_colour red
_exptl_crystal_density_diffrn 1.537
_exptl_crystal_description prism
_exptl_crystal_F_000 3456
_exptl_crystal_size_max 0.16
_exptl_crystal_size_mid 0.06
_exptl_crystal_size_min 0.05
_refine_diff_density_max 0.429
_refine_diff_density_min -0.321
_refine_diff_density_rms 0.056
_refine_ls_abs_structure_details
;
 Flack x determined using 6829 quotients [(I+)-(I-)]/[(I+)+(I-)]
 (Parsons, Flack and Wagner, Acta Cryst. B69 (2013) 249-259).
;
_refine_ls_abs_structure_Flack -0.006(5)
_refine_ls_extinction_method none
_refine_ls_goodness_of_fit_ref 1.049
_refine_ls_hydrogen_treatment constr
_refine_ls_matrix_type full
_refine_ls_number_parameters 833
_refine_ls_number_reflns 16834
_refine_ls_number_restraints 72
_refine_ls_restrained_S_all 1.049
_refine_ls_R_factor_all 0.0267
_refine_ls_R_factor_gt 0.0243
_refine_ls_shift/su_max 0.003
_refine_ls_shift/su_mean 0.000
_refine_ls_structure_factor_coef Fsqd
_refine_ls_weighting_details 'w=1/[\s^2^(Fo^2^)+(0.0147P)^2^+3.2309P] where P=(Fo^2^+2Fc^2^)/3'
_refine_ls_weighting_scheme calc
_refine_ls_wR_factor_gt 0.0459
_refine_ls_wR_factor_ref 0.0466
_reflns_Friedel_coverage 0.836
_reflns_Friedel_fraction_full 1.000
_reflns_Friedel_fraction_max 0.998
_reflns_number_gt 16087
_reflns_number_total 16834
_reflns_threshold_expression 'I > 2\s(I)'
_cod_data_source_file d2dt02514k3.cif
_cod_data_source_block mn415_sq
_cod_original_formula_sum 'C37 H38 Cl3 Fe N O1.50 P2 Pd'
_cod_database_code 7711188
_shelx_shelxl_version_number 2017/1
_shelx_space_group_comment
;
The symmetry employed for this shelxl refinement is uniquely defined
by the following loop, which should always be used as a source of
symmetry information in preference to the above space-group names.
They are only intended as comments.
;
_shelx_estimated_absorpt_t_min 0.829
_shelx_estimated_absorpt_t_max 0.942

loop_
_space_group_symop_operation_xyz
'x, y, z'
'-x+1/2, -y, z+1/2'
'-x, y+1/2, -z+1/2'
'x+1/2, -y+1/2, -z'

loop_
_atom_site_label
_atom_site_type_symbol
_atom_site_fract_x
_atom_site_fract_y
_atom_site_fract_z
_atom_site_U_iso_or_equiv
_atom_site_adp_type
_atom_site_occupancy
_atom_site_site_symmetry_order
_atom_site_calc_flag
_atom_site_refinement_flags_posn
_atom_site_refinement_flags_adp
_atom_site_refinement_flags_occupancy
_atom_site_disorder_assembly
_atom_site_disorder_group
Pd1 Pd 0.34475(2) 0.18293(2) 0.69585(2) 0.01350(5) Uani 1 1 d . . . . .
Fe1 Fe 0.28054(3) 0.03986(2) 0.58671(2) 0.01705(9) Uani 1 1 d . . . . .
Cl1 Cl 0.31006(6) 0.20924(5) 0.78157(3) 0.02465(18) Uani 1 1 d . . . . .
P1 P 0.21690(5) 0.10950(4) 0.69725(3) 0.01496(15) Uani 1 1 d . . . . .
P2 P 0.45843(5) 0.26183(4) 0.69864(3) 0.01533(16) Uani 1 1 d . . . . .
N1 N 0.39505(17) 0.16418(13) 0.61901(9) 0.0150(5) Uani 1 1 d . . . . .
H1N H 0.355054 0.189383 0.595217 0.018 Uiso 1 1 d R U . . .
C1 C 0.3913(2) 0.09631(16) 0.59801(12) 0.0175(6) Uani 1 1 d . . . . .
C2 C 0.3835(2) 0.07916(18) 0.54327(13) 0.0215(7) Uani 1 1 d . . . . .
H2 H 0.377597 0.109881 0.514757 0.026 Uiso 1 1 calc R U . . .
C3 C 0.3864(2) 0.00778(19) 0.53980(14) 0.0264(8) Uani 1 1 d . . . . .
H3 H 0.381877 -0.017944 0.508351 0.032 Uiso 1 1 calc R U . . .
C4 C 0.3974(2) -0.01880(18) 0.59143(15) 0.0275(8) Uani 1 1 d . . . . .
H4 H 0.401547 -0.065277 0.600382 0.033 Uiso 1 1 calc R U . . .
C5 C 0.4010(2) 0.03583(17) 0.62706(13) 0.0202(7) Uani 1 1 d . . . . .
H5 H 0.408536 0.032527 0.664107 0.024 Uiso 1 1 calc R U . . .
C6 C 0.1816(2) 0.07119(16) 0.63620(12) 0.0166(6) Uani 1 1 d . . . . .
C7 C 0.1759(2) 0.10650(17) 0.58702(12) 0.0192(7) Uani 1 1 d . . . . .
H7 H 0.181450 0.153944 0.582436 0.023 Uiso 1 1 calc R U . . .
C8 C 0.1608(2) 0.05900(18) 0.54661(13) 0.0239(7) Uani 1 1 d . . . . .
H8 H 0.154325 0.069087 0.510246 0.029 Uiso 1 1 calc R U . . .
C9 C 0.1569(2) -0.00620(19) 0.56928(13) 0.0249(7) Uani 1 1 d . . . . .
H9 H 0.147307 -0.047280 0.550779 0.030 Uiso 1 1 calc R U . . .
C10 C 0.1700(2) 0.00034(19) 0.62463(12) 0.0208(7) Uani 1 1 d . . . . .
H10 H 0.170871 -0.035513 0.649465 0.025 Uiso 1 1 calc R U . . .
C11 C 0.1189(2) 0.15729(16) 0.72144(13) 0.0174(6) Uani 1 1 d . . . . .
C12 C 0.0847(2) 0.14854(19) 0.77219(14) 0.0251(8) Uani 1 1 d . . . . .
H12 H 0.109766 0.114686 0.794397 0.030 Uiso 1 1 calc R U . . .
C13 C 0.0141(3) 0.1891(2) 0.79037(16) 0.0335(9) Uani 1 1 d . . . . .
H13 H -0.009378 0.182740 0.824875 0.040 Uiso 1 1 calc R U . . .
C14 C -0.0219(2) 0.2385(2) 0.75838(17) 0.0360(10) Uani 1 1 d . . . . .
H14 H -0.070384 0.265992 0.770928 0.043 Uiso 1 1 calc R U . . .
C15 C 0.0119(3) 0.2484(2) 0.70827(16) 0.0346(10) Uani 1 1 d . . . . .
H15 H -0.012971 0.282766 0.686472 0.042 Uiso 1 1 calc R U . . .
C16 C 0.0826(2) 0.20780(18) 0.68988(14) 0.0278(8) Uani 1 1 d . . . . .
H16 H 0.106178 0.214687 0.655457 0.033 Uiso 1 1 calc R U . . .
C17 C 0.2276(2) 0.03700(16) 0.74001(12) 0.0193(6) Uani 1 1 d . . . . .
C18 C 0.1520(2) -0.00490(18) 0.74856(12) 0.0237(7) Uani 1 1 d . . . . .
H18 H 0.094281 0.006652 0.734010 0.028 Uiso 1 1 calc R U . . .
C19 C 0.1614(3) -0.06339(18) 0.77831(14) 0.0307(8) Uani 1 1 d . . . . .
H19 H 0.110011 -0.091710 0.784364 0.037 Uiso 1 1 calc R U . . .
C20 C 0.2452(3) -0.08006(19) 0.79892(14) 0.0351(10) Uani 1 1 d . . . . .
H20 H 0.251524 -0.120136 0.819153 0.042 Uiso 1 1 calc R U . . .
C21 C 0.3209(3) -0.0391(2) 0.79057(13) 0.0315(9) Uani 1 1 d . . . . .
H21 H 0.378779 -0.051439 0.804525 0.038 Uiso 1 1 calc R U . . .
C22 C 0.3114(2) 0.01999(18) 0.76174(12) 0.0242(8) Uani 1 1 d . . . . .
H22 H 0.362570 0.048891 0.756865 0.029 Uiso 1 1 calc R U . . .
C23 C 0.4911(2) 0.19036(17) 0.61226(12) 0.0188(7) Uani 1 1 d . . . . .
H23A H 0.534023 0.162373 0.633069 0.023 Uiso 1 1 calc R U . . .
H23B H 0.509164 0.187414 0.574770 0.023 Uiso 1 1 calc R U . . .
C24 C 0.4963(2) 0.26270(17) 0.63040(12) 0.0184(7) Uani 1 1 d . . . . .
H24A H 0.455921 0.291718 0.608794 0.022 Uiso 1 1 calc R U . . .
H24B H 0.559674 0.279868 0.627772 0.022 Uiso 1 1 calc R U . . .
C25 C 0.4372(2) 0.34828(17) 0.71806(13) 0.0194(7) Uani 1 1 d . . . . .
C26 C 0.4481(2) 0.3674(2) 0.77061(14) 0.0285(8) Uani 1 1 d . . . . .
H26 H 0.464401 0.334725 0.796318 0.034 Uiso 1 1 calc R U . . .
C27 C 0.4352(3) 0.4338(2) 0.78509(16) 0.0345(9) Uani 1 1 d . . . . .
H27 H 0.442495 0.446528 0.820889 0.041 Uiso 1 1 calc R U . . .
C28 C 0.4118(3) 0.4819(2) 0.74831(16) 0.0344(9) Uani 1 1 d . . . . .
H28 H 0.404447 0.527669 0.758600 0.041 Uiso 1 1 calc R U . . .
C29 C 0.3991(3) 0.46316(19) 0.69609(18) 0.0385(9) Uani 1 1 d . . . . .
H29 H 0.382563 0.496106 0.670627 0.046 Uiso 1 1 calc R U . . .
C30 C 0.4106(3) 0.39634(19) 0.68125(15) 0.0307(8) Uani 1 1 d . . . . .
H30 H 0.400265 0.383334 0.645753 0.037 Uiso 1 1 calc R U . . .
C31 C 0.5572(2) 0.23521(17) 0.73611(12) 0.0185(7) Uani 1 1 d . . . . .
C32 C 0.5538(2) 0.1805(2) 0.77016(14) 0.0290(8) Uani 1 1 d . . . . .
H32 H 0.498045 0.156768 0.775316 0.035 Uiso 1 1 calc R U . . .
C33 C 0.6323(3) 0.1606(2) 0.79667(16) 0.0370(10) Uani 1 1 d . . . . .
H33 H 0.629854 0.123510 0.820344 0.044 Uiso 1 1 calc R U . . .
C34 C 0.7137(3) 0.1940(2) 0.78902(14) 0.0331(9) Uani 1 1 d . . . . .
H34 H 0.767302 0.179754 0.806962 0.040 Uiso 1 1 calc R U . . .
C35 C 0.7170(3) 0.2483(2) 0.75520(17) 0.0417(11) Uani 1 1 d . . . . .
H35 H 0.773042 0.271692 0.749968 0.050 Uiso 1 1 calc R U . . .
C36 C 0.6394(2) 0.2689(2) 0.72891(16) 0.0349(9) Uani 1 1 d . . . . .
H36 H 0.642261 0.306491 0.705701 0.042 Uiso 1 1 calc R U . . .
Pd2 Pd 0.22914(2) 0.49554(2) 0.54534(2) 0.01603(5) Uani 1 1 d . . . . .
Fe2 Fe 0.32303(3) 0.41357(2) 0.40837(2) 0.01673(10) Uani 1 1 d . . . . .
Cl2 Cl 0.25370(5) 0.58673(5) 0.59892(4) 0.0296(2) Uani 1 1 d . . . . .
P3 P 0.36046(5) 0.53032(4) 0.49734(3) 0.01671(16) Uani 1 1 d . . . . .
P4 P 0.10756(5) 0.46854(4) 0.59771(3) 0.01729(17) Uani 1 1 d . . . . .
N2 N 0.18811(16) 0.40958(13) 0.50208(10) 0.0150(5) Uani 1 1 d . . . . .
H2N H 0.223906 0.377309 0.519207 0.018 Uiso 1 1 d R U . . .
C51 C 0.2043(2) 0.40342(17) 0.44584(12) 0.0174(7) Uani 1 1 d . . . . .
C52 C 0.2261(2) 0.34137(17) 0.41944(12) 0.0209(7) Uani 1 1 d . . . . .
H52 H 0.234207 0.298365 0.435337 0.025 Uiso 1 1 calc R U . . .
C53 C 0.2332(2) 0.3567(2) 0.36503(13) 0.0283(8) Uani 1 1 d . . . . .
H53 H 0.248169 0.325491 0.337952 0.034 Uiso 1 1 calc R U . . .
C54 C 0.2142(2) 0.4258(2) 0.35790(13) 0.0274(8) Uani 1 1 d . . . . .
H54 H 0.214061 0.448881 0.325127 0.033 Uiso 1 1 calc R U . . .
C55 C 0.1954(2) 0.45539(18) 0.40779(13) 0.0218(7) Uani 1 1 d . . . . .
H55 H 0.179892 0.501207 0.414345 0.026 Uiso 1 1 calc R U . . .
C56 C 0.4083(2) 0.47064(16) 0.45192(12) 0.0173(6) Uani 1 1 d . . . . .
C57 C 0.4207(2) 0.40008(16) 0.46363(12) 0.0177(7) Uani 1 1 d . . . . .
H57 H 0.412231 0.379341 0.496992 0.021 Uiso 1 1 calc R U . . .
C58 C 0.4479(2) 0.36681(18) 0.41647(12) 0.0203(7) Uani 1 1 d . . . . .
H58 H 0.460743 0.320002 0.412864 0.024 Uiso 1 1 calc R U . . .
C59 C 0.4525(2) 0.41562(19) 0.37595(13) 0.0223(7) Uani 1 1 d . . . . .
H59 H 0.469181 0.407035 0.340430 0.027 Uiso 1 1 calc R U . . .
C60 C 0.4283(2) 0.47940(17) 0.39694(13) 0.0211(7) Uani 1 1 d . . . . .
H60 H 0.425638 0.520733 0.378015 0.025 Uiso 1 1 calc R U . . .
C61 C 0.4560(2) 0.55481(17) 0.53922(12) 0.0185(7) Uani 1 1 d . . . . .
C62 C 0.4659(2) 0.62105(18) 0.55741(14) 0.0257(8) Uani 1 1 d . . . . .
H62 H 0.424773 0.655147 0.545945 0.031 Uiso 1 1 calc R U . . .
C63 C 0.5360(2) 0.6371(2) 0.59233(15) 0.0298(8) Uani 1 1 d . . . . .
H63 H 0.542775 0.682107 0.604609 0.036 Uiso 1 1 calc R U . . .
C64 C 0.5959(2) 0.5874(2) 0.60915(14) 0.0295(8) Uani 1 1 d . . . . .
H64 H 0.643180 0.598402 0.633330 0.035 Uiso 1 1 calc R U . . .
C65 C 0.5873(2) 0.52233(19) 0.59099(14) 0.0275(8) Uani 1 1 d . . . . .
H65 H 0.629450 0.488741 0.602095 0.033 Uiso 1 1 calc R U . . .
C66 C 0.5173(2) 0.50537(19) 0.55652(12) 0.0222(7) Uani 1 1 d . . . . .
H66 H 0.511024 0.460104 0.544676 0.027 Uiso 1 1 calc R U . . .
C73 C 0.0889(2) 0.39323(17) 0.51157(12) 0.0182(7) Uani 1 1 d . . . . .
H73A H 0.073443 0.349733 0.494533 0.022 Uiso 1 1 calc R U . . .
H73B H 0.049949 0.428821 0.495875 0.022 Uiso 1 1 calc R U . . .
C74 C 0.0706(2) 0.38863(17) 0.57003(12) 0.0191(7) Uani 1 1 d . . . . .
H74A H 0.105426 0.350791 0.585739 0.023 Uiso 1 1 calc R U . . .
H74B H 0.004691 0.381320 0.576763 0.023 Uiso 1 1 calc R U . . .
C75 C 0.1291(2) 0.45563(18) 0.66714(12) 0.0206(7) Uani 1 1 d . . . . .
C76 C 0.1129(2) 0.5072(2) 0.70293(14) 0.0307(8) Uani 1 1 d . . . . .
H76 H 0.088060 0.548870 0.691235 0.037 Uiso 1 1 calc R U . . .
C77 C 0.1331(3) 0.4979(2) 0.75568(14) 0.0370(9) Uani 1 1 d . . . . .
H77 H 0.122723 0.533471 0.780056 0.044 Uiso 1 1 calc R U . . .
C78 C 0.1681(3) 0.4370(2) 0.77297(13) 0.0345(9) Uani 1 1 d . . . . .
H78 H 0.180729 0.430481 0.809304 0.041 Uiso 1 1 calc R U . . .
C79 C 0.1849(3) 0.3857(2) 0.73768(15) 0.0344(9) Uani 1 1 d . . . . .
H79 H 0.209523 0.343971 0.749594 0.041 Uiso 1 1 calc R U . . .
C80 C 0.1659(2) 0.39493(19) 0.68483(13) 0.0273(8) Uani 1 1 d . . . . .
H80 H 0.177989 0.359652 0.660476 0.033 Uiso 1 1 calc R U . . .
C81 C 0.0100(2) 0.52478(17) 0.59174(12) 0.0198(7) Uani 1 1 d . . . . .
C82 C 0.0185(2) 0.59000(19) 0.57140(15) 0.0299(8) Uani 1 1 d . . . . .
H82 H 0.076711 0.606472 0.560823 0.036 Uiso 1 1 calc R U . . .
C83 C -0.0583(3) 0.6306(2) 0.56671(16) 0.0353(9) Uani 1 1 d . . . . .
H83 H -0.052681 0.674809 0.552473 0.042 Uiso 1 1 calc R U . . .
C84 C -0.1429(2) 0.6074(2) 0.58259(14) 0.0314(8) Uani 1 1 d . . . . .
H84 H -0.195106 0.635663 0.579501 0.038 Uiso 1 1 calc R U . . .
C85 C -0.1518(2) 0.5431(2) 0.60293(13) 0.0293(8) Uani 1 1 d . . . . .
H85 H -0.210016 0.527212 0.613976 0.035 Uiso 1 1 calc R U . . .
C86 C -0.0754(2) 0.5014(2) 0.60728(12) 0.0235(7) Uani 1 1 d . . . . .
H86 H -0.081719 0.456995 0.620893 0.028 Uiso 1 1 calc R U . . .
C67 C 0.3441(5) 0.6043(3) 0.4543(3) 0.0175(18) Uani 0.58(2) 1 d G U P A 1
C68 C 0.4180(5) 0.6336(4) 0.4286(3) 0.0259(18) Uani 0.58(2) 1 d G U P A 1
H68 H 0.478101 0.617330 0.434767 0.031 Uiso 0.58(2) 1 calc R U P A 1
C69 C 0.4039(7) 0.6868(3) 0.3939(3) 0.031(2) Uani 0.58(2) 1 d G U P A 1
H69 H 0.454337 0.706912 0.376282 0.037 Uiso 0.58(2) 1 calc R U P A 1
C70 C 0.3159(7) 0.7107(3) 0.3848(3) 0.031(2) Uani 0.58(2) 1 d G U P A 1
H70 H 0.306218 0.747069 0.361074 0.037 Uiso 0.58(2) 1 calc R U P A 1
C71 C 0.2420(6) 0.6813(3) 0.4105(4) 0.032(2) Uani 0.58(2) 1 d G U P A 1
H71 H 0.181862 0.697644 0.404350 0.038 Uiso 0.58(2) 1 calc R U P A 1
C72 C 0.2561(5) 0.6281(3) 0.4453(3) 0.0265(19) Uani 0.58(2) 1 d G U P A 1
H72 H 0.205623 0.608062 0.462835 0.032 Uiso 0.58(2) 1 calc R U P A 1
C67A C 0.3279(7) 0.6059(4) 0.4622(4) 0.021(3) Uani 0.42(2) 1 d G U P A 2
C68A C 0.3948(7) 0.6389(5) 0.4331(4) 0.025(3) Uani 0.42(2) 1 d G U P A 2
H68A H 0.456851 0.625278 0.435764 0.030 Uiso 0.42(2) 1 calc R U P A 2
C69A C 0.3708(10) 0.6920(4) 0.4000(3) 0.029(3) Uani 0.42(2) 1 d G U P A 2
H69A H 0.416453 0.714583 0.380115 0.035 Uiso 0.42(2) 1 calc R U P A 2
C70A C 0.2799(10) 0.7120(4) 0.3961(4) 0.029(3) Uani 0.42(2) 1 d G U P A 2
H70A H 0.263538 0.748257 0.373518 0.035 Uiso 0.42(2) 1 calc R U P A 2
C71A C 0.2131(8) 0.6790(4) 0.4252(5) 0.033(3) Uani 0.42(2) 1 d G U P A 2
H71A H 0.151019 0.692625 0.422569 0.040 Uiso 0.42(2) 1 calc R U P A 2
C72A C 0.2371(7) 0.6259(4) 0.4583(4) 0.020(2) Uani 0.42(2) 1 d G U P A 2
H72A H 0.191414 0.603318 0.478219 0.024 Uiso 0.42(2) 1 calc R U P A 2
Cl3 Cl 0.26845(6) 0.28469(4) 0.57009(3) 0.02416(17) Uani 1 1 d . . . . .
Cl4 Cl 0.35985(6) 0.18511(5) 0.38883(4) 0.0330(2) Uani 1 1 d . . . . .
O1W O 0.60606(18) 0.27916(14) 0.50602(10) 0.0372(6) Uani 1 1 d . . . . .
H11W H 0.637126 0.273405 0.475485 0.045 Uiso 1 1 d R U . . .
H12W H 0.556026 0.278405 0.497885 0.045 Uiso 1 1 d R U . . .
O2W O 0.66084(19) 0.36717(14) 0.58535(11) 0.0407(7) Uani 1 1 d . . . . .
H21W H 0.720104 0.344054 0.591348 0.049 Uiso 1 1 d R U . . .
H22W H 0.643504 0.341154 0.558849 0.049 Uiso 1 1 d R U . . .
O3W O 0.42823(16) 0.23453(13) 0.49498(10) 0.0287(6) Uani 1 1 d . . . . .
H31W H 0.380339 0.253061 0.512918 0.034 Uiso 1 1 d R U . . .
H32W H 0.403737 0.224163 0.465619 0.034 Uiso 1 1 d R U . . .

loop_
_atom_site_aniso_label
_atom_site_aniso_U_11
_atom_site_aniso_U_22
_atom_site_aniso_U_33
_atom_site_aniso_U_23
_atom_site_aniso_U_13
_atom_site_aniso_U_12
Pd1 0.01251(10) 0.01569(11) 0.01230(10) -0.00073(9) 0.00057(9) 0.00034(9)
Fe1 0.0164(2) 0.0181(2) 0.0167(2) -0.00226(18) 0.00130(18) -0.00110(19)
Cl1 0.0237(4) 0.0343(5) 0.0159(3) -0.0063(3) 0.0042(3) -0.0031(4)
P1 0.0143(4) 0.0170(4) 0.0136(3) 0.0011(3) 0.0004(3) 0.0006(3)
P2 0.0153(4) 0.0160(4) 0.0147(4) -0.0007(3) -0.0006(3) 0.0001(3)
N1 0.0153(12) 0.0163(14) 0.0135(12) -0.0002(10) 0.0003(10) 0.0029(10)
C1 0.0138(14) 0.0173(17) 0.0214(16) -0.0016(13) 0.0011(12) -0.0010(12)
C2 0.0198(15) 0.0279(19) 0.0168(15) -0.0018(15) 0.0049(13) -0.0056(14)
C3 0.0225(16) 0.029(2) 0.0281(17) -0.0115(17) 0.0073(14) -0.0024(15)
C4 0.0218(17) 0.0183(18) 0.042(2) -0.0053(16) 0.0035(16) 0.0021(14)
C5 0.0134(15) 0.0210(18) 0.0260(17) -0.0015(14) 0.0001(12) 0.0024(13)
C6 0.0136(15) 0.0193(17) 0.0167(15) 0.0004(12) 0.0011(12) -0.0007(12)
C7 0.0149(15) 0.0227(17) 0.0199(15) 0.0039(13) -0.0003(12) 0.0007(12)
C8 0.0184(16) 0.037(2) 0.0164(15) -0.0027(15) -0.0026(14) -0.0037(14)
C9 0.0203(15) 0.0283(19) 0.0263(16) -0.0063(15) 0.0000(14) -0.0057(16)
C10 0.0181(15) 0.0236(17) 0.0206(15) -0.0006(14) 0.0031(12) -0.0050(15)
C11 0.0107(14) 0.0178(16) 0.0237(16) -0.0047(13) -0.0002(12) -0.0013(12)
C12 0.0234(17) 0.025(2) 0.0272(18) -0.0014(15) 0.0057(14) 0.0027(15)
C13 0.0284(19) 0.032(2) 0.040(2) -0.0072(18) 0.0119(16) -0.0040(17)
C14 0.0168(18) 0.034(2) 0.057(3) -0.018(2) 0.0034(17) 0.0059(16)
C15 0.033(2) 0.026(2) 0.045(2) -0.0048(17) -0.0139(17) 0.0138(17)
C16 0.0326(19) 0.0258(19) 0.0249(18) -0.0044(15) -0.0049(15) 0.0044(15)
C17 0.0235(16) 0.0178(16) 0.0167(14) 0.0005(12) 0.0030(13) 0.0022(14)
C18 0.0271(16) 0.0247(18) 0.0192(15) -0.0007(14) 0.0042(13) -0.0011(16)
C19 0.046(2) 0.0188(18) 0.0271(18) 0.0016(15) 0.0155(18) -0.0013(17)
C20 0.055(3) 0.0246(19) 0.0257(18) 0.0095(16) 0.0172(18) 0.0161(18)
C21 0.038(2) 0.033(2) 0.0235(18) 0.0055(15) 0.0034(15) 0.0181(18)
C22 0.0280(17) 0.028(2) 0.0161(15) 0.0011(13) 0.0021(13) 0.0065(15)
C23 0.0147(15) 0.0241(18) 0.0175(15) -0.0019(13) 0.0035(12) -0.0016(13)
C24 0.0194(16) 0.0189(17) 0.0169(15) 0.0035(13) 0.0026(12) -0.0030(13)
C25 0.0158(15) 0.0164(17) 0.0260(17) -0.0015(14) 0.0023(13) -0.0014(13)
C26 0.0279(19) 0.030(2) 0.0273(18) -0.0063(16) -0.0020(15) 0.0010(16)
C27 0.034(2) 0.034(2) 0.035(2) -0.0165(18) 0.0011(17) -0.0022(17)
C28 0.032(2) 0.021(2) 0.050(2) -0.0109(17) 0.0132(18) -0.0014(16)
C29 0.048(2) 0.0189(19) 0.049(2) 0.0018(19) 0.010(2) 0.0074(18)
C30 0.037(2) 0.025(2) 0.030(2) 0.0002(15) 0.0017(16) 0.0049(16)
C31 0.0153(15) 0.0205(18) 0.0198(16) -0.0007(13) -0.0030(12) 0.0020(13)
C32 0.0256(18) 0.029(2) 0.0324(19) 0.0076(17) -0.0095(15) -0.0070(16)
C33 0.042(2) 0.028(2) 0.041(2) 0.0114(17) -0.0158(18) -0.0038(17)
C34 0.0256(19) 0.036(2) 0.038(2) 0.0029(17) -0.0126(15) 0.0034(17)
C35 0.0183(18) 0.050(3) 0.057(3) 0.015(2) -0.0082(18) -0.0087(18)
C36 0.0265(19) 0.033(2) 0.045(2) 0.0171(18) -0.0100(17) -0.0103(17)
Pd2 0.01278(10) 0.01643(12) 0.01887(11) -0.00379(10) -0.00301(9) 0.00000(10)
Fe2 0.0144(2) 0.0213(2) 0.0145(2) 0.00112(19) -0.00136(17) -0.00250(18)
Cl2 0.0231(4) 0.0289(5) 0.0367(5) -0.0175(4) -0.0017(3) -0.0039(3)
P3 0.0142(4) 0.0152(4) 0.0207(4) 0.0018(3) -0.0050(3) -0.0012(3)
P4 0.0145(4) 0.0199(4) 0.0175(4) -0.0050(3) -0.0019(3) 0.0019(3)
N2 0.0120(12) 0.0166(14) 0.0164(12) -0.0008(11) -0.0011(10) 0.0022(10)
C51 0.0120(14) 0.0225(18) 0.0176(15) -0.0029(13) -0.0021(11) -0.0024(12)
C52 0.0169(15) 0.0238(17) 0.0221(16) -0.0051(13) 0.0015(13) -0.0073(14)
C53 0.0178(16) 0.044(2) 0.0230(17) -0.0136(16) 0.0002(14) -0.0087(16)
C54 0.0192(17) 0.046(2) 0.0175(16) 0.0048(15) -0.0053(13) -0.0030(16)
C55 0.0149(14) 0.0279(19) 0.0226(16) 0.0026(15) -0.0057(13) 0.0003(13)
C56 0.0124(14) 0.0214(17) 0.0182(15) 0.0029(13) -0.0041(12) -0.0038(12)
C57 0.0137(14) 0.0214(17) 0.0181(16) 0.0032(13) -0.0031(12) -0.0009(12)
C58 0.0160(15) 0.0228(18) 0.0221(16) -0.0037(14) -0.0014(13) 0.0018(13)
C59 0.0140(15) 0.031(2) 0.0222(17) 0.0004(15) 0.0023(12) -0.0018(14)
C60 0.0199(16) 0.0226(19) 0.0208(16) 0.0035(13) -0.0033(13) -0.0050(13)
C61 0.0140(14) 0.0247(18) 0.0168(15) 0.0007(14) -0.0013(12) -0.0028(13)
C62 0.0197(17) 0.0232(19) 0.034(2) -0.0019(15) -0.0082(14) 0.0000(14)
C63 0.0262(18) 0.029(2) 0.035(2) -0.0104(17) -0.0061(16) -0.0079(16)
C64 0.0164(16) 0.043(2) 0.0289(19) -0.0098(17) -0.0077(14) 0.0000(16)
C65 0.0217(17) 0.036(2) 0.0247(17) -0.0046(16) -0.0093(14) 0.0068(15)
C66 0.0206(15) 0.0233(18) 0.0226(16) -0.0030(14) -0.0035(12) 0.0028(14)
C73 0.0133(15) 0.0209(18) 0.0203(16) -0.0040(13) -0.0007(12) -0.0010(13)
C74 0.0164(15) 0.0204(17) 0.0204(16) -0.0030(13) 0.0009(12) -0.0006(13)
C75 0.0162(15) 0.0286(19) 0.0171(15) -0.0052(14) -0.0003(12) -0.0002(13)
C76 0.0311(18) 0.033(2) 0.0282(18) -0.0102(17) -0.0035(15) 0.0101(17)
C77 0.041(2) 0.047(2) 0.0232(17) -0.0144(19) -0.0017(15) 0.011(2)
C78 0.029(2) 0.059(3) 0.0150(16) -0.0016(17) -0.0028(15) 0.0017(19)
C79 0.034(2) 0.038(2) 0.0309(19) 0.0025(17) -0.0071(16) 0.0011(18)
C80 0.0305(19) 0.029(2) 0.0226(17) -0.0047(14) -0.0006(14) 0.0063(16)
C81 0.0184(15) 0.0233(18) 0.0176(15) -0.0058(13) -0.0018(13) 0.0043(13)
C82 0.0245(18) 0.024(2) 0.041(2) -0.0069(17) -0.0024(16) -0.0011(16)
C83 0.035(2) 0.021(2) 0.050(2) -0.0002(18) -0.0046(18) 0.0061(17)
C84 0.0251(18) 0.034(2) 0.035(2) -0.0051(17) -0.0046(16) 0.0130(16)
C85 0.0166(16) 0.043(2) 0.0282(18) -0.0019(16) 0.0014(14) 0.0080(17)
C86 0.0198(15) 0.0291(19) 0.0217(16) 0.0006(15) 0.0007(12) 0.0033(16)
C67 0.020(3) 0.017(3) 0.016(3) 0.000(2) -0.003(3) 0.004(2)
C68 0.024(3) 0.022(3) 0.032(3) 0.004(3) -0.002(3) -0.003(2)
C69 0.031(3) 0.029(3) 0.033(3) 0.006(3) 0.000(3) -0.003(3)
C70 0.033(4) 0.024(3) 0.036(3) 0.004(2) -0.005(3) -0.004(3)
C71 0.027(3) 0.032(3) 0.036(3) 0.006(3) -0.006(3) 0.001(3)
C72 0.026(3) 0.026(3) 0.027(3) 0.001(2) 0.002(3) -0.001(2)
C67A 0.024(4) 0.019(4) 0.021(4) 0.001(3) -0.001(3) -0.004(3)
C68A 0.026(4) 0.021(4) 0.027(4) 0.001(3) 0.001(3) 0.002(3)
C69A 0.031(4) 0.026(4) 0.030(4) 0.005(3) 0.003(3) -0.003(3)
C70A 0.035(4) 0.027(4) 0.026(4) 0.008(3) -0.003(3) 0.001(3)
C71A 0.032(4) 0.032(4) 0.035(4) 0.003(3) -0.005(3) 0.005(3)
C72A 0.020(4) 0.022(4) 0.018(4) 0.000(3) -0.001(3) 0.004(3)
Cl3 0.0233(4) 0.0235(4) 0.0257(4) 0.0027(3) -0.0024(3) 0.0076(4)
Cl4 0.0266(4) 0.0351(5) 0.0374(5) -0.0112(4) -0.0005(4) 0.0005(4)
O1W 0.0307(14) 0.0450(17) 0.0359(15) -0.0050(13) 0.0006(12) -0.0039(13)
O2W 0.0352(15) 0.0386(16) 0.0483(16) -0.0113(14) -0.0029(13) 0.0028(13)
O3W 0.0286(13) 0.0316(15) 0.0259(13) 0.0011(11) -0.0001(10) 0.0044(11)

loop_
_atom_type_symbol
_atom_type_description
_atom_type_scat_dispersion_real
_atom_type_scat_dispersion_imag
_atom_type_scat_source
C C 0.0033 0.0016 'International Tables Vol C Tables 4.2.6.8 and 6.1.1.4'
H H 0.0000 0.0000 'International Tables Vol C Tables 4.2.6.8 and 6.1.1.4'
Cl Cl 0.1484 0.1585 'International Tables Vol C Tables 4.2.6.8 and 6.1.1.4'
Fe Fe 0.3463 0.8444 'International Tables Vol C Tables 4.2.6.8 and 6.1.1.4'
N N 0.0061 0.0033 'International Tables Vol C Tables 4.2.6.8 and 6.1.1.4'
P P 0.1023 0.0942 'International Tables Vol C Tables 4.2.6.8 and 6.1.1.4'
Pd Pd -0.9988 1.0072 'International Tables Vol C Tables 4.2.6.8 and 6.1.1.4'
O O 0.0106 0.0060 'International Tables Vol C Tables 4.2.6.8 and 6.1.1.4'

loop_
_geom_angle_atom_site_label_1
_geom_angle_atom_site_label_2
_geom_angle_atom_site_label_3
_geom_angle
_geom_angle_site_symmetry_1
_geom_angle_site_symmetry_3
_geom_angle_publ_flag
N1 Pd1 P2 84.02(7) . . ?
N1 Pd1 Cl1 172.03(7) . . ?
P2 Pd1 Cl1 88.64(3) . . ?
N1 Pd1 P1 100.39(7) . . ?
P2 Pd1 P1 174.03(3) . . ?
Cl1 Pd1 P1 87.16(3) . . ?
C1 Fe1 C6 108.78(13) . . ?
C1 Fe1 C7 104.43(13) . . ?
C6 Fe1 C7 41.63(12) . . ?
C1 Fe1 C2 41.94(13) . . ?
C6 Fe1 C2 139.19(14) . . ?
C7 Fe1 C2 108.35(14) . . ?
C1 Fe1 C10 142.52(13) . . ?
C6 Fe1 C10 41.71(13) . . ?
C7 Fe1 C10 69.40(14) . . ?
C2 Fe1 C10 174.98(13) . . ?
C1 Fe1 C5 41.07(13) . . ?
C6 Fe1 C5 108.59(13) . . ?
C7 Fe1 C5 132.66(13) . . ?
C2 Fe1 C5 69.28(13) . . ?
C10 Fe1 C5 115.62(13) . . ?
C1 Fe1 C3 69.12(13) . . ?
C6 Fe1 C3 176.76(13) . . ?
C7 Fe1 C3 140.80(14) . . ?
C2 Fe1 C3 40.64(14) . . ?
C10 Fe1 C3 138.89(15) . . ?
C5 Fe1 C3 68.19(13) . . ?
C1 Fe1 C8 131.30(14) . . ?
C6 Fe1 C8 68.99(12) . . ?
C7 Fe1 C8 40.39(13) . . ?
C2 Fe1 C8 107.00(13) . . ?
C10 Fe1 C8 68.29(13) . . ?
C5 Fe1 C8 171.65(14) . . ?
C3 Fe1 C8 114.25(14) . . ?
C1 Fe1 C4 68.56(13) . . ?
C6 Fe1 C4 136.86(14) . . ?
C7 Fe1 C4 172.54(14) . . ?
C2 Fe1 C4 68.45(14) . . ?
C10 Fe1 C4 114.34(14) . . ?
C5 Fe1 C4 40.17(13) . . ?
C3 Fe1 C4 40.34(14) . . ?
C8 Fe1 C4 146.45(14) . . ?
C1 Fe1 C9 171.30(14) . . ?
C6 Fe1 C9 69.03(13) . . ?
C7 Fe1 C9 68.14(14) . . ?
C2 Fe1 C9 134.60(13) . . ?
C10 Fe1 C9 40.55(12) . . ?
C5 Fe1 C9 147.50(14) . . ?
C3 Fe1 C9 113.43(14) . . ?
C8 Fe1 C9 40.03(14) . . ?
C4 Fe1 C9 119.05(14) . . ?
C6 P1 C17 102.00(15) . . ?
C6 P1 C11 106.43(14) . . ?
C17 P1 C11 106.13(15) . . ?
C6 P1 Pd1 118.14(10) . . ?
C17 P1 Pd1 115.34(11) . . ?
C11 P1 Pd1 107.88(10) . . ?
C31 P2 C25 105.64(16) . . ?
C31 P2 C24 105.15(15) . . ?
C25 P2 C24 107.65(15) . . ?
C31 P2 Pd1 113.49(12) . . ?
C25 P2 Pd1 122.09(11) . . ?
C24 P2 Pd1 101.44(11) . . ?
C1 N1 C23 108.2(2) . . ?
C1 N1 Pd1 119.29(19) . . ?
C23 N1 Pd1 111.60(18) . . ?
C1 N1 H1N 102.9 . . ?
C23 N1 H1N 108.2 . . ?
Pd1 N1 H1N 105.8 . . ?
C5 C1 C2 108.2(3) . . ?
C5 C1 N1 126.2(3) . . ?
C2 C1 N1 125.4(3) . . ?
C5 C1 Fe1 71.38(18) . . ?
C2 C1 Fe1 70.31(18) . . ?
N1 C1 Fe1 127.3(2) . . ?
C3 C2 C1 107.1(3) . . ?
C3 C2 Fe1 70.89(19) . . ?
C1 C2 Fe1 67.75(18) . . ?
C3 C2 H2 126.5 . . ?
C1 C2 H2 126.5 . . ?
Fe1 C2 H2 126.4 . . ?
C2 C3 C4 108.4(3) . . ?
C2 C3 Fe1 68.47(19) . . ?
C4 C3 Fe1 70.38(19) . . ?
C2 C3 H3 125.8 . . ?
C4 C3 H3 125.8 . . ?
Fe1 C3 H3 126.9 . . ?
C5 C4 C3 108.2(3) . . ?
C5 C4 Fe1 68.76(18) . . ?
C3 C4 Fe1 69.27(19) . . ?
C5 C4 H4 125.9 . . ?
C3 C4 H4 125.9 . . ?
Fe1 C4 H4 127.6 . . ?
C4 C5 C1 108.1(3) . . ?
C4 C5 Fe1 71.07(19) . . ?
C1 C5 Fe1 67.55(18) . . ?
C4 C5 H5 126.0 . . ?
C1 C5 H5 126.0 . . ?
Fe1 C5 H5 127.0 . . ?
C7 C6 C10 106.8(3) . . ?
C7 C6 P1 124.1(2) . . ?
C10 C6 P1 128.2(2) . . ?
C7 C6 Fe1 69.38(17) . . ?
C10 C6 Fe1 70.01(17) . . ?
P1 C6 Fe1 117.42(15) . . ?
C8 C7 C6 108.6(3) . . ?
C8 C7 Fe1 71.35(19) . . ?
C6 C7 Fe1 68.99(18) . . ?
C8 C7 H7 125.7 . . ?
C6 C7 H7 125.7 . . ?
Fe1 C7 H7 125.5 . . ?
C7 C8 C9 108.6(3) . . ?
C7 C8 Fe1 68.26(18) . . ?
C9 C8 Fe1 70.43(19) . . ?
C7 C8 H8 125.7 . . ?
C9 C8 H8 125.7 . . ?
Fe1 C8 H8 127.2 . . ?
C8 C9 C10 108.3(3) . . ?
C8 C9 Fe1 69.54(19) . . ?
C10 C9 Fe1 68.44(18) . . ?
C8 C9 H9 125.9 . . ?
C10 C9 H9 125.9 . . ?
Fe1 C9 H9 127.7 . . ?
C9 C10 C6 107.8(3) . . ?
C9 C10 Fe1 71.01(18) . . ?
C6 C10 Fe1 68.28(17) . . ?
C9 C10 H10 126.1 . . ?
C6 C10 H10 126.1 . . ?
Fe1 C10 H10 126.1 . . ?
C16 C11 C12 119.1(3) . . ?
C16 C11 P1 118.7(3) . . ?
C12 C11 P1 122.0(3) . . ?
C13 C12 C11 120.2(3) . . ?
C13 C12 H12 119.9 . . ?
C11 C12 H12 119.9 . . ?
C14 C13 C12 120.0(3) . . ?
C14 C13 H13 120.0 . . ?
C12 C13 H13 120.0 . . ?
C13 C14 C15 120.6(3) . . ?
C13 C14 H14 119.7 . . ?
C15 C14 H14 119.7 . . ?
C14 C15 C16 119.6(4) . . ?
C14 C15 H15 120.2 . . ?
C16 C15 H15 120.2 . . ?
C11 C16 C15 120.5(3) . . ?
C11 C16 H16 119.8 . . ?
C15 C16 H16 119.8 . . ?
C22 C17 C18 119.5(3) . . ?
C22 C17 P1 120.6(3) . . ?
C18 C17 P1 119.7(2) . . ?
C19 C18 C17 120.1(3) . . ?
C19 C18 H18 120.0 . . ?
C17 C18 H18 120.0 . . ?
C20 C19 C18 119.7(4) . . ?
C20 C19 H19 120.2 . . ?
C18 C19 H19 120.2 . . ?
C19 C20 C21 120.9(3) . . ?
C19 C20 H20 119.6 . . ?
C21 C20 H20 119.6 . . ?
C22 C21 C20 119.6(3) . . ?
C22 C21 H21 120.2 . . ?
C20 C21 H21 120.2 . . ?
C17 C22 C21 120.2(3) . . ?
C17 C22 H22 119.9 . . ?
C21 C22 H22 119.9 . . ?
C24 C23 N1 109.8(3) . . ?
C24 C23 H23A 109.7 . . ?
N1 C23 H23A 109.7 . . ?
C24 C23 H23B 109.7 . . ?
N1 C23 H23B 109.7 . . ?
H23A C23 H23B 108.2 . . ?
C23 C24 P2 105.5(2) . . ?
C23 C24 H24A 110.6 . . ?
P2 C24 H24A 110.6 . . ?
C23 C24 H24B 110.6 . . ?
P2 C24 H24B 110.6 . . ?
H24A C24 H24B 108.8 . . ?
C30 C25 C26 119.3(3) . . ?
C30 C25 P2 120.8(3) . . ?
C26 C25 P2 119.9(3) . . ?
C27 C26 C25 119.9(4) . . ?
C27 C26 H26 120.1 . . ?
C25 C26 H26 120.1 . . ?
C28 C27 C26 120.8(4) . . ?
C28 C27 H27 119.6 . . ?
C26 C27 H27 119.6 . . ?
C27 C28 C29 119.8(4) . . ?
C27 C28 H28 120.1 . . ?
C29 C28 H28 120.1 . . ?
C30 C29 C28 119.8(4) . . ?
C30 C29 H29 120.1 . . ?
C28 C29 H29 120.1 . . ?
C29 C30 C25 120.3(4) . . ?
C29 C30 H30 119.9 . . ?
C25 C30 H30 119.9 . . ?
C32 C31 C36 119.3(3) . . ?
C32 C31 P2 121.8(3) . . ?
C36 C31 P2 118.9(3) . . ?
C31 C32 C33 119.6(3) . . ?
C31 C32 H32 120.2 . . ?
C33 C32 H32 120.2 . . ?
C34 C33 C32 120.7(3) . . ?
C34 C33 H33 119.6 . . ?
C32 C33 H33 119.6 . . ?
C33 C34 C35 119.6(3) . . ?
C33 C34 H34 120.2 . . ?
C35 C34 H34 120.2 . . ?
C34 C35 C36 120.3(4) . . ?
C34 C35 H35 119.9 . . ?
C36 C35 H35 119.9 . . ?
C35 C36 C31 120.5(3) . . ?
C35 C36 H36 119.8 . . ?
C31 C36 H36 119.8 . . ?
N2 Pd2 P4 83.87(7) . . ?
N2 Pd2 Cl2 171.49(7) . . ?
P4 Pd2 Cl2 87.73(3) . . ?
N2 Pd2 P3 101.31(7) . . ?
P4 Pd2 P3 174.62(3) . . ?
Cl2 Pd2 P3 87.12(3) . . ?
C51 Fe2 C56 109.53(13) . . ?
C51 Fe2 C57 105.74(12) . . ?
C56 Fe2 C57 41.81(13) . . ?
C51 Fe2 C52 41.79(13) . . ?
C56 Fe2 C52 138.63(13) . . ?
C57 Fe2 C52 107.70(13) . . ?
C51 Fe2 C60 142.34(14) . . ?
C56 Fe2 C60 41.54(13) . . ?
C57 Fe2 C60 69.48(13) . . ?
C52 Fe2 C60 175.07(14) . . ?
C51 Fe2 C55 41.15(13) . . ?
C56 Fe2 C55 110.03(13) . . ?
C57 Fe2 C55 134.82(13) . . ?
C52 Fe2 C55 69.43(14) . . ?
C60 Fe2 C55 115.46(14) . . ?
C51 Fe2 C53 69.05(13) . . ?
C56 Fe2 C53 178.43(14) . . ?
C57 Fe2 C53 138.87(15) . . ?
C52 Fe2 C53 40.65(13) . . ?
C60 Fe2 C53 139.35(13) . . ?
C55 Fe2 C53 68.49(14) . . ?
C51 Fe2 C54 68.62(13) . . ?
C56 Fe2 C54 139.05(14) . . ?
C57 Fe2 C54 174.35(13) . . ?
C52 Fe2 C54 68.26(14) . . ?
C60 Fe2 C54 114.84(14) . . ?
C55 Fe2 C54 40.64(13) . . ?
C53 Fe2 C54 40.07(15) . . ?
C51 Fe2 C58 132.93(13) . . ?
C56 Fe2 C58 69.37(13) . . ?
C57 Fe2 C58 40.85(12) . . ?
C52 Fe2 C58 106.79(14) . . ?
C60 Fe2 C58 68.38(13) . . ?
C55 Fe2 C58 173.92(13) . . ?
C53 Fe2 C58 112.04(14) . . ?
C54 Fe2 C58 143.26(14) . . ?
C51 Fe2 C59 173.00(14) . . ?
C56 Fe2 C59 68.90(13) . . ?
C57 Fe2 C59 68.37(13) . . ?
C52 Fe2 C59 135.11(14) . . ?
C60 Fe2 C59 40.37(14) . . ?
C55 Fe2 C59 145.81(14) . . ?
C53 Fe2 C59 112.59(14) . . ?
C54 Fe2 C59 117.26(13) . . ?
C58 Fe2 C59 40.09(13) . . ?
C56 P3 C67A 109.3(4) . . ?
C56 P3 C61 104.57(14) . . ?
C67A P3 C61 105.7(4) . . ?
C56 P3 C67 101.1(3) . . ?
C61 P3 C67 103.6(2) . . ?
C56 P3 Pd2 117.04(10) . . ?
C67A P3 Pd2 106.3(3) . . ?
C61 P3 Pd2 113.40(10) . . ?
C67 P3 Pd2 115.4(3) . . ?
C75 P4 C74 107.84(16) . . ?
C75 P4 C81 107.73(15) . . ?
C74 P4 C81 105.57(15) . . ?
C75 P4 Pd2 117.74(10) . . ?
C74 P4 Pd2 102.14(11) . . ?
C81 P4 Pd2 114.80(11) . . ?
C51 N2 C73 107.2(2) . . ?
C51 N2 Pd2 122.2(2) . . ?
C73 N2 Pd2 111.32(19) . . ?
C51 N2 H2N 108.0 . . ?
C73 N2 H2N 108.6 . . ?
Pd2 N2 H2N 98.6 . . ?
C55 C51 C52 108.8(3) . . ?
C55 C51 N2 126.5(3) . . ?
C52 C51 N2 124.6(3) . . ?
C55 C51 Fe2 71.38(18) . . ?
C52 C51 Fe2 70.70(17) . . ?
N2 C51 Fe2 127.2(2) . . ?
C53 C52 C51 106.8(3) . . ?
C53 C52 Fe2 70.39(19) . . ?
C51 C52 Fe2 67.51(17) . . ?
C53 C52 H52 126.6 . . ?
C51 C52 H52 126.6 . . ?
Fe2 C52 H52 127.0 . . ?
C54 C53 C52 108.6(3) . . ?
C54 C53 Fe2 70.20(19) . . ?
C52 C53 Fe2 68.96(18) . . ?
C54 C53 H53 125.7 . . ?
C52 C53 H53 125.7 . . ?
Fe2 C53 H53 126.7 . . ?
C53 C54 C55 108.9(3) . . ?
C53 C54 Fe2 69.73(19) . . ?
C55 C54 Fe2 69.08(18) . . ?
C53 C54 H54 125.6 . . ?
C55 C54 H54 125.6 . . ?
Fe2 C54 H54 127.2 . . ?
C51 C55 C54 106.9(3) . . ?
C51 C55 Fe2 67.47(17) . . ?
C54 C55 Fe2 70.29(19) . . ?
C51 C55 H55 126.6 . . ?
C54 C55 H55 126.6 . . ?
Fe2 C55 H55 127.2 . . ?
C60 C56 C57 107.0(3) . . ?
C60 C56 P3 128.7(3) . . ?
C57 C56 P3 123.7(2) . . ?
C60 C56 Fe2 70.10(18) . . ?
C57 C56 Fe2 69.33(17) . . ?
P3 C56 Fe2 118.75(15) . . ?
C58 C57 C56 108.1(3) . . ?
C58 C57 Fe2 70.98(18) . . ?
C56 C57 Fe2 68.85(17) . . ?
C58 C57 H57 126.0 . . ?
C56 C57 H57 126.0 . . ?
Fe2 C57 H57 125.8 . . ?
C59 C58 C57 108.0(3) . . ?
C59 C58 Fe2 70.24(19) . . ?
C57 C58 Fe2 68.16(17) . . ?
C59 C58 H58 126.0 . . ?
C57 C58 H58 126.0 . . ?
Fe2 C58 H58 127.2 . . ?
C58 C59 C60 108.9(3) . . ?
C58 C59 Fe2 69.66(18) . . ?
C60 C59 Fe2 68.75(18) . . ?
C58 C59 H59 125.6 . . ?
C60 C59 H59 125.6 . . ?
Fe2 C59 H59 127.6 . . ?
C59 C60 C56 108.0(3) . . ?
C59 C60 Fe2 70.88(19) . . ?
C56 C60 Fe2 68.35(18) . . ?
C59 C60 H60 126.0 . . ?
C56 C60 H60 126.0 . . ?
Fe2 C60 H60 126.3 . . ?
C62 C61 C66 119.1(3) . . ?
C62 C61 P3 121.5(2) . . ?
C66 C61 P3 119.3(3) . . ?
C63 C62 C61 120.0(3) . . ?
C63 C62 H62 120.0 . . ?
C61 C62 H62 120.0 . . ?
C64 C63 C62 120.1(3) . . ?
C64 C63 H63 120.0 . . ?
C62 C63 H63 120.0 . . ?
C65 C64 C63 120.3(3) . . ?
C65 C64 H64 119.9 . . ?
C63 C64 H64 119.9 . . ?
C64 C65 C66 120.4(3) . . ?
C64 C65 H65 119.8 . . ?
C66 C65 H65 119.8 . . ?
C65 C66 C61 120.1(3) . . ?
C65 C66 H66 119.9 . . ?
C61 C66 H66 119.9 . . ?
N2 C73 C74 109.9(3) . . ?
N2 C73 H73A 109.7 . . ?
C74 C73 H73A 109.7 . . ?
N2 C73 H73B 109.7 . . ?
C74 C73 H73B 109.7 . . ?
H73A C73 H73B 108.2 . . ?
C73 C74 P4 106.0(2) . . ?
C73 C74 H74A 110.5 . . ?
P4 C74 H74A 110.5 . . ?
C73 C74 H74B 110.5 . . ?
P4 C74 H74B 110.5 . . ?
H74A C74 H74B 108.7 . . ?
C76 C75 C80 119.3(3) . . ?
C76 C75 P4 120.4(3) . . ?
C80 C75 P4 120.3(2) . . ?
C77 C76 C75 120.1(4) . . ?
C77 C76 H76 120.0 . . ?
C75 C76 H76 120.0 . . ?
C78 C77 C76 120.1(4) . . ?
C78 C77 H77 119.9 . . ?
C76 C77 H77 119.9 . . ?
C79 C78 C77 120.2(3) . . ?
C79 C78 H78 119.9 . . ?
C77 C78 H78 119.9 . . ?
C78 C79 C80 119.9(4) . . ?
C78 C79 H79 120.1 . . ?
C80 C79 H79 120.1 . . ?
C79 C80 C75 120.4(3) . . ?
C79 C80 H80 119.8 . . ?
C75 C80 H80 119.8 . . ?
C86 C81 C82 119.6(3) . . ?
C86 C81 P4 118.6(3) . . ?
C82 C81 P4 121.8(3) . . ?
C83 C82 C81 119.7(3) . . ?
C83 C82 H82 120.1 . . ?
C81 C82 H82 120.1 . . ?
C84 C83 C82 120.5(4) . . ?
C84 C83 H83 119.8 . . ?
C82 C83 H83 119.8 . . ?
C85 C84 C83 120.1(3) . . ?
C85 C84 H84 119.9 . . ?
C83 C84 H84 119.9 . . ?
C84 C85 C86 120.0(3) . . ?
C84 C85 H85 120.0 . . ?
C86 C85 H85 120.0 . . ?
C81 C86 C85 120.1(3) . . ?
C81 C86 H86 119.9 . . ?
C85 C86 H86 119.9 . . ?
C68 C67 C72 120.0 . . ?
C68 C67 P3 120.7(3) . . ?
C72 C67 P3 119.2(3) . . ?
C67 C68 C69 120.0 . . ?
C67 C68 H68 120.0 . . ?
C69 C68 H68 120.0 . . ?
C70 C69 C68 120.0 . . ?
C70 C69 H69 120.0 . . ?
C68 C69 H69 120.0 . . ?
C69 C70 C71 120.0 . . ?
C69 C70 H70 120.0 . . ?
C71 C70 H70 120.0 . . ?
C72 C71 C70 120.0 . . ?
C72 C71 H71 120.0 . . ?
C70 C71 H71 120.0 . . ?
C71 C72 C67 120.0 . . ?
C71 C72 H72 120.0 . . ?
C67 C72 H72 120.0 . . ?
C68A C67A C72A 120.0 . . ?
C68A C67A P3 117.9(5) . . ?
C72A C67A P3 121.6(5) . . ?
C69A C68A C67A 120.0 . . ?
C69A C68A H68A 120.0 . . ?
C67A C68A H68A 120.0 . . ?
C68A C69A C70A 120.0 . . ?
C68A C69A H69A 120.0 . . ?
C70A C69A H69A 120.0 . . ?
C71A C70A C69A 120.0 . . ?
C71A C70A H70A 120.0 . . ?
C69A C70A H70A 120.0 . . ?
C70A C71A C72A 120.0 . . ?
C70A C71A H71A 120.0 . . ?
C72A C71A H71A 120.0 . . ?
C71A C72A C67A 120.0 . . ?
C71A C72A H72A 120.0 . . ?
C67A C72A H72A 120.0 . . ?
H11W O1W H12W 104.3 . . ?
H21W O2W H22W 95.7 . . ?
H31W O3W H32W 102.2 . . ?

loop_
_geom_bond_atom_site_label_1
_geom_bond_atom_site_label_2
_geom_bond_distance
_geom_bond_site_symmetry_2
_geom_bond_publ_flag
Pd1 N1 2.119(2) . ?
Pd1 P2 2.2826(8) . ?
Pd1 Cl1 2.2963(8) . ?
Pd1 P1 2.3692(8) . ?
Fe1 C1 1.989(3) . ?
Fe1 C6 2.015(3) . ?
Fe1 C7 2.021(3) . ?
Fe1 C2 2.023(3) . ?
Fe1 C10 2.039(3) . ?
Fe1 C5 2.040(3) . ?
Fe1 C3 2.055(3) . ?
Fe1 C8 2.061(3) . ?
Fe1 C4 2.070(3) . ?
Fe1 C9 2.073(3) . ?
P1 C6 1.803(3) . ?
P1 C17 1.807(3) . ?
P1 C11 1.825(3) . ?
P2 C31 1.808(3) . ?
P2 C25 1.808(3) . ?
P2 C24 1.820(3) . ?
N1 C1 1.447(4) . ?
N1 C23 1.508(4) . ?
N1 H1N 0.9781 . ?
C1 C5 1.414(5) . ?
C1 C2 1.436(4) . ?
C2 C3 1.417(5) . ?
C2 H2 0.9500 . ?
C3 C4 1.422(5) . ?
C3 H3 0.9500 . ?
C4 C5 1.411(5) . ?
C4 H4 0.9500 . ?
C5 H5 0.9500 . ?
C6 C7 1.434(4) . ?
C6 C10 1.443(5) . ?
C7 C8 1.410(5) . ?
C7 H7 0.9500 . ?
C8 C9 1.415(5) . ?
C8 H8 0.9500 . ?
C9 C10 1.425(4) . ?
C9 H9 0.9500 . ?
C10 H10 0.9500 . ?
C11 C16 1.388(5) . ?
C11 C12 1.394(5) . ?
C12 C13 1.386(5) . ?
C12 H12 0.9500 . ?
C13 C14 1.376(6) . ?
C13 H13 0.9500 . ?
C14 C15 1.380(6) . ?
C14 H14 0.9500 . ?
C15 C16 1.390(5) . ?
C15 H15 0.9500 . ?
C16 H16 0.9500 . ?
C17 C22 1.386(5) . ?
C17 C18 1.399(5) . ?
C18 C19 1.390(5) . ?
C18 H18 0.9500 . ?
C19 C20 1.374(6) . ?
C19 H19 0.9500 . ?
C20 C21 1.388(6) . ?
C20 H20 0.9500 . ?
C21 C22 1.387(5) . ?
C21 H21 0.9500 . ?
C22 H22 0.9500 . ?
C23 C24 1.507(5) . ?
C23 H23A 0.9900 . ?
C23 H23B 0.9900 . ?
C24 H24A 0.9900 . ?
C24 H24B 0.9900 . ?
C25 C30 1.390(5) . ?
C25 C26 1.397(5) . ?
C26 C27 1.378(5) . ?
C26 H26 0.9500 . ?
C27 C28 1.377(6) . ?
C27 H27 0.9500 . ?
C28 C29 1.390(6) . ?
C28 H28 0.9500 . ?
C29 C30 1.386(5) . ?
C29 H29 0.9500 . ?
C30 H30 0.9500 . ?
C31 C32 1.387(5) . ?
C31 C36 1.388(5) . ?
C32 C33 1.389(5) . ?
C32 H32 0.9500 . ?
C33 C34 1.376(5) . ?
C33 H33 0.9500 . ?
C34 C35 1.377(5) . ?
C34 H34 0.9500 . ?
C35 C36 1.379(5) . ?
C35 H35 0.9500 . ?
C36 H36 0.9500 . ?
Pd2 N2 2.113(3) . ?
Pd2 P4 2.2846(8) . ?
Pd2 Cl2 2.2898(8) . ?
Pd2 P3 2.3771(8) . ?
Fe2 C51 1.990(3) . ?
Fe2 C56 2.015(3) . ?
Fe2 C57 2.021(3) . ?
Fe2 C52 2.033(3) . ?
Fe2 C60 2.038(3) . ?
Fe2 C55 2.042(3) . ?
Fe2 C53 2.052(3) . ?
Fe2 C54 2.058(3) . ?
Fe2 C58 2.058(3) . ?
Fe2 C59 2.066(3) . ?
P3 C56 1.794(3) . ?
P3 C67A 1.806(6) . ?
P3 C61 1.822(3) . ?
P3 C67 1.843(4) . ?
P4 C75 1.810(3) . ?
P4 C74 1.814(3) . ?
P4 C81 1.816(3) . ?
N2 C51 1.454(4) . ?
N2 C73 1.506(4) . ?
N2 H2N 0.9336 . ?
C51 C55 1.418(4) . ?
C51 C52 1.435(4) . ?
C52 C53 1.419(5) . ?
C52 H52 0.9500 . ?
C53 C54 1.408(5) . ?
C53 H53 0.9500 . ?
C54 C55 1.424(5) . ?
C54 H54 0.9500 . ?
C55 H55 0.9500 . ?
C56 C60 1.437(4) . ?
C56 C57 1.440(4) . ?
C57 C58 1.424(4) . ?
C57 H57 0.9500 . ?
C58 C59 1.414(5) . ?
C58 H58 0.9500 . ?
C59 C60 1.416(5) . ?
C59 H59 0.9500 . ?
C60 H60 0.9500 . ?
C61 C62 1.398(5) . ?
C61 C66 1.398(5) . ?
C62 C63 1.393(5) . ?
C62 H62 0.9500 . ?
C63 C64 1.384(5) . ?
C63 H63 0.9500 . ?
C64 C65 1.375(5) . ?
C64 H64 0.9500 . ?
C65 C66 1.388(4) . ?
C65 H65 0.9500 . ?
C66 H66 0.9500 . ?
C73 C74 1.512(4) . ?
C73 H73A 0.9900 . ?
C73 H73B 0.9900 . ?
C74 H74A 0.9900 . ?
C74 H74B 0.9900 . ?
C75 C76 1.387(5) . ?
C75 C80 1.392(5) . ?
C76 C77 1.384(5) . ?
C76 H76 0.9500 . ?
C77 C78 1.383(6) . ?
C77 H77 0.9500 . ?
C78 C79 1.377(5) . ?
C78 H78 0.9500 . ?
C79 C80 1.384(5) . ?
C79 H79 0.9500 . ?
C80 H80 0.9500 . ?
C81 C86 1.389(4) . ?
C81 C82 1.397(5) . ?
C82 C83 1.388(5) . ?
C82 H82 0.9500 . ?
C83 C84 1.381(5) . ?
C83 H83 0.9500 . ?
C84 C85 1.380(5) . ?
C84 H84 0.9500 . ?
C85 C86 1.393(5) . ?
C85 H85 0.9500 . ?
C86 H86 0.9500 . ?
C67 C68 1.3900 . ?
C67 C72 1.3900 . ?
C68 C69 1.3900 . ?
C68 H68 0.9500 . ?
C69 C70 1.3900 . ?
C69 H69 0.9500 . ?
C70 C71 1.3900 . ?
C70 H70 0.9500 . ?
C71 C72 1.3900 . ?
C71 H71 0.9500 . ?
C72 H72 0.9500 . ?
C67A C68A 1.3900 . ?
C67A C72A 1.3900 . ?
C68A C69A 1.3900 . ?
C68A H68A 0.9500 . ?
C69A C70A 1.3900 . ?
C69A H69A 0.9500 . ?
C70A C71A 1.3900 . ?
C70A H70A 0.9500 . ?
C71A C72A 1.3900 . ?
C71A H71A 0.9500 . ?
C72A H72A 0.9500 . ?
O1W H11W 0.9063 . ?
O1W H12W 0.7607 . ?
O2W H21W 0.9920 . ?
O2W H22W 0.8850 . ?
O3W H31W 0.9127 . ?
O3W H32W 0.8526 . ?
